data_4117058
loop_
_publ_author_name
'Wolfram W. Sander'
'G\"otz Bucher'
'Holger Wandel'
'Elfi Kraka'
'Dieter Cremer'
'William S. Sheldrick'

_publ_contact_author
;
        Wolfram W. Sander 
        Lehrstuhl f\"ur Organische Chemie II
        Ruhr-Universit\"at Bochum
        Universit\"atsstrasse 150
        44780 Bochum
        Bundesrepublik Deutschland
;
_publ_contact_author_email sander@neon.orch.ruhr-uni-bochum.de
_publ_contact_author_fax '049 234 709-353'
_publ_contact_author_phone '049 234 700-4593'
_publ_section_title
;
 Photochemistry of p-Benzoquinone Diazide Carboxylic Acids: Formation of
 2,4-Didehydrophenols
;
_journal_name_full 'Journal of the American Chemical Society'
_journal_page_first 10660
_journal_page_last 10672
_journal_paper_doi 10.1021/ja971731a
_journal_volume 119
_journal_year 1997
_chemical_formula_sum 'C11 H11 N2 O3'
_chemical_formula_weight 219.22
_chemical_name_systematic
; 
 ? 
;
_space_group_IT_number 14
_symmetry_cell_setting monoclinic
_symmetry_space_group_name_Hall '-P 2ybc'
_symmetry_space_group_name_H-M 'P 1 21/c 1'
_atom_sites_solution_hydrogens geom
_atom_sites_solution_primary direct
_atom_sites_solution_secondary difmap
_audit_creation_method SHELXL
_cell_angle_alpha 90.00
_cell_angle_beta 93.69(3)
_cell_angle_gamma 90.00
_cell_formula_units_Z 4
_cell_length_a 9.154(2)
_cell_length_b 10.377(2)
_cell_length_c 11.362(2)
_cell_measurement_reflns_used 15
_cell_measurement_temperature 218(2)
_cell_measurement_theta_max 12.4
_cell_measurement_theta_min 7.3
_cell_volume 1077.1(4)
_computing_cell_refinement 'Siemens R3m/V'
_computing_data_collection 'Siemens R3m/V'
_computing_data_reduction XDISK
_computing_molecular_graphics 'Siemens SHELXTL-PLUS(VMS)'
_computing_publication_material SHELXL-93
_computing_structure_refinement 'SHELXL-93 (Sheldrick, 1993)'
_computing_structure_solution 'SHELXS-86 (Sheldrick, 1990)'
_diffrn_ambient_temperature 218(2)
_diffrn_measurement_device 'Siemens P4 4-circle-diffractometer'
_diffrn_measurement_method 'Profile fitted'
_diffrn_radiation_monochromator graphite
_diffrn_radiation_source 'fine-focus sealed tube'
_diffrn_radiation_type MoK\a
_diffrn_radiation_wavelength 0.71073
_diffrn_reflns_av_R_equivalents 0.0514
_diffrn_reflns_av_sigmaI/netI 0.1156
_diffrn_reflns_limit_h_max 9
_diffrn_reflns_limit_h_min -9
_diffrn_reflns_limit_k_max 11
_diffrn_reflns_limit_k_min -11
_diffrn_reflns_limit_l_max 12
_diffrn_reflns_limit_l_min 0
_diffrn_reflns_number 1498
_diffrn_reflns_theta_max 22.56
_diffrn_reflns_theta_min 2.66
_diffrn_standards_decay_% 20
_diffrn_standards_interval_count 100
_diffrn_standards_number 3
_exptl_absorpt_coefficient_mu 0.100
_exptl_crystal_density_diffrn 1.352
_exptl_crystal_description prism
_exptl_crystal_F_000 460
_exptl_crystal_size_max 0.78
_exptl_crystal_size_mid 0.36
_exptl_crystal_size_min 0.24
_refine_diff_density_max 0.200
_refine_diff_density_min -0.192
_refine_diff_density_rms 0.055
_refine_ls_extinction_method none
_refine_ls_goodness_of_fit_all 0.907
_refine_ls_goodness_of_fit_obs 1.143
_refine_ls_matrix_type full
_refine_ls_number_parameters 150
_refine_ls_number_reflns 1401
_refine_ls_number_restraints 0
_refine_ls_restrained_S_all 0.907
_refine_ls_restrained_S_obs 1.143
_refine_ls_R_factor_all 0.1389
_refine_ls_R_factor_obs 0.0609
_refine_ls_shift/esd_max 0.000
_refine_ls_shift/esd_mean 0.000
_refine_ls_structure_factor_coef Fsqd
_refine_ls_weighting_details 'w=1/[\s^2^(Fo^2^)+(0.0753P)^2^+0.0000P] where P=(Fo^2^+2Fc^2^)/3'
_refine_ls_weighting_scheme calc
_refine_ls_wR_factor_all 0.1596
_refine_ls_wR_factor_obs 0.1274
_reflns_number_observed 646
_reflns_number_total 1401
_reflns_observed_criterion >2sigma(I)
_cod_data_source_file ja971731a.cif
_cod_data_source_block sand2
_cod_depositor_comments
;
The following automatic conversions were performed:

'_refine_ls_weighting_scheme' value 'calc
w=1/[\s^2^(Fo^2^)+(0.0753P)^2^+0.0000P] where P=(Fo^2^+2Fc^2^)/3' was
changed to 'calc'. New tag '_refine_ls_weighting_details' was
created. The value of the new tag was set to
'w=1/[\s^2^(Fo^2^)+(0.0753P)^2^+0.0000P] where P=(Fo^2^+2Fc^2^)/3'.

Automatic conversion script
Id: cif_fix_values 3143 2015-03-26 13:38:13Z robertas 
;
_cod_database_code 4117058

loop_
_symmetry_equiv_pos_as_xyz
'x, y, z'
'-x, y+1/2, -z+1/2'
'-x, -y, -z'
'x, -y-1/2, z-1/2'

loop_
_atom_site_aniso_label
_atom_site_aniso_U_11
_atom_site_aniso_U_22
_atom_site_aniso_U_33
_atom_site_aniso_U_23
_atom_site_aniso_U_13
_atom_site_aniso_U_12
C1 0.025(3) 0.027(3) 0.036(3) -0.002(3) 0.004(2) 0.004(2)
N1 0.033(3) 0.048(3) 0.025(2) -0.001(2) -0.002(2) 0.002(3)
N2 0.045(4) 0.065(4) 0.056(4) -0.010(3) -0.004(3) 0.022(3)
C2 0.035(3) 0.028(3) 0.030(3) 0.005(3) 0.002(3) -0.002(3)
C3 0.024(3) 0.028(3) 0.027(3) 0.001(2) 0.002(3) -0.005(2)
C31 0.040(4) 0.034(4) 0.031(3) -0.002(3) 0.009(3) -0.010(3)
O31 0.062(3) 0.053(3) 0.036(2) -0.007(2) -0.005(2) -0.002(2)
O32 0.045(3) 0.044(3) 0.042(2) -0.010(2) 0.005(2) 0.002(2)
C4 0.027(3) 0.027(3) 0.038(4) 0.004(3) 0.012(3) -0.001(3)
O4 0.035(2) 0.039(3) 0.039(2) -0.003(2) 0.002(2) 0.005(2)
C5 0.029(3) 0.024(3) 0.035(3) -0.002(3) 0.005(2) 0.004(2)
C6 0.029(3) 0.033(3) 0.027(3) -0.001(3) 0.002(3) 0.002(2)
C7 0.035(4) 0.038(4) 0.036(3) -0.001(3) -0.006(3) 0.004(3)
C8 0.038(4) 0.044(4) 0.036(3) -0.005(3) 0.003(3) 0.001(3)
C81 0.047(4) 0.054(4) 0.063(4) -0.010(4) -0.002(3) -0.004(3)
C82 0.050(4) 0.062(4) 0.040(3) -0.006(3) -0.006(3) 0.012(3)

loop_
_atom_site_label
_atom_site_type_symbol
_atom_site_fract_x
_atom_site_fract_y
_atom_site_fract_z
_atom_site_U_iso_or_equiv
_atom_site_thermal_displace_type
_atom_site_occupancy
_atom_site_calc_flag
_atom_site_refinement_flags
C1 C 0.4926(6) -0.2308(5) 0.5138(5) 0.0290(13) Uani 1 d .
N1 N 0.6014(5) -0.3224(4) 0.5012(4) 0.0354(12) Uani 1 d .
N2 N 0.6911(6) -0.3925(5) 0.4906(4) 0.056(2) Uani 1 d .
C2 C 0.5018(6) -0.1562(5) 0.6156(4) 0.0311(13) Uani 1 d .
H2 H 0.5743(6) -0.1706(5) 0.6765(4) 0.046(10) Uiso 1 calc R
C3 C 0.3976(5) -0.0587(5) 0.6224(4) 0.0262(13) Uani 1 d .
C31 C 0.4040(6) 0.0266(5) 0.7287(5) 0.0349(14) Uani 1 d .
O31 O 0.4917(5) 0.0073(4) 0.8133(3) 0.0507(12) Uani 1 d .
O32 O 0.3128(4) 0.1254(4) 0.7251(3) 0.0435(11) Uani 1 d .
H32 H 0.2562(38) 0.1200(27) 0.6653(25) 0.046(10) Uiso 1 calc R
C4 C 0.2892(6) -0.0366(5) 0.5282(5) 0.0303(13) Uani 1 d .
O4 O 0.1995(4) 0.0591(3) 0.5343(3) 0.0375(10) Uani 1 d .
C5 C 0.2819(5) -0.1209(5) 0.4257(5) 0.0292(13) Uani 1 d .
C6 C 0.3850(5) -0.2143(5) 0.4211(4) 0.0296(14) Uani 1 d .
H6 H 0.3844(5) -0.2689(5) 0.3551(4) 0.046(10) Uiso 1 calc R
C7 C 0.1664(5) -0.0911(5) 0.3301(4) 0.0367(15) Uani 1 d .
H71 H 0.1906(5) -0.0087(5) 0.2941(4) 0.059(6) Uiso 1 calc R
H72 H 0.0729(5) -0.0799(5) 0.3663(4) 0.059(6) Uiso 1 calc R
C8 C 0.1460(6) -0.1905(5) 0.2339(4) 0.0392(15) Uani 1 d .
H8 H 0.2430(6) -0.2081(5) 0.2035(4) 0.059(6) Uiso 1 calc R
C81 C 0.0839(6) -0.3189(6) 0.2769(5) 0.055(2) Uani 1 d .
H811 H 0.1524(16) -0.3569(15) 0.3356(21) 0.059(6) Uiso 1 calc R
H812 H 0.0688(31) -0.3775(12) 0.2106(7) 0.059(6) Uiso 1 calc R
H813 H -0.0087(18) -0.3033(7) 0.3113(24) 0.059(6) Uiso 1 calc R
C82 C 0.0457(6) -0.1383(6) 0.1315(5) 0.051(2) Uani 1 d .
H821 H 0.0892(17) -0.0617(19) 0.0995(18) 0.059(6) Uiso 1 calc R
H822 H -0.0490(13) -0.1168(28) 0.1599(8) 0.059(6) Uiso 1 calc R
H823 H 0.0334(28) -0.2034(13) 0.0704(13) 0.059(6) Uiso 1 calc R

loop_
_atom_type_symbol
_atom_type_description
_atom_type_scat_dispersion_real
_atom_type_scat_dispersion_imag
_atom_type_scat_source
C C 0.0033 0.0016 'International Tables Vol C Tables 4.2.6.8 and 6.1.1.4'
H H 0.0000 0.0000 'International Tables Vol C Tables 4.2.6.8 and 6.1.1.4'
N N 0.0061 0.0033 'International Tables Vol C Tables 4.2.6.8 and 6.1.1.4'
O O 0.0106 0.0060 'International Tables Vol C Tables 4.2.6.8 and 6.1.1.4'

loop_
_geom_angle_atom_site_label_1
_geom_angle_atom_site_label_2
_geom_angle_atom_site_label_3
_geom_angle
C2 C1 N1 117.4(5)
C2 C1 C6 123.9(5)
N1 C1 C6 118.6(5)
N2 N1 C1 177.8(6)
C1 C2 C3 116.4(5)
C1 C2 H2 121.8(3)
C3 C2 H2 121.8(3)
C2 C3 C4 121.2(5)
C2 C3 C31 118.9(5)
C4 C3 C31 119.9(5)
O31 C31 O32 122.0(5)
O31 C31 C3 121.7(5)
O32 C31 C3 116.3(5)
C31 O32 H32 109.5(3)
O4 C4 C3 119.7(5)
O4 C4 C5 120.5(5)
C3 C4 C5 119.8(5)
C6 C5 C4 117.7(5)
C6 C5 C7 125.4(5)
C4 C5 C7 116.8(4)
C5 C6 C1 121.0(5)
C5 C6 H6 119.5(3)
C1 C6 H6 119.5(3)
C5 C7 C8 115.7(4)
C5 C7 H71 108.4(3)
C8 C7 H71 108.4(3)
C5 C7 H72 108.4(3)
C8 C7 H72 108.4(3)
H71 C7 H72 107.4
C7 C8 C82 110.4(5)
C7 C8 C81 113.2(4)
C82 C8 C81 109.3(4)
C7 C8 H8 107.9(3)
C82 C8 H8 107.9(3)
C81 C8 H8 107.9(3)
C8 C81 H811 109.5(3)
C8 C81 H812 109.5(3)
H811 C81 H812 109.5
C8 C81 H813 109.5(3)
H811 C81 H813 109.5
H812 C81 H813 109.5
C8 C82 H821 109.5(3)
C8 C82 H822 109.5(3)
H821 C82 H822 109.5
C8 C82 H823 109.5(3)
H821 C82 H823 109.5
H822 C82 H823 109.5

loop_
_geom_bond_atom_site_label_1
_geom_bond_atom_site_label_2
_geom_bond_distance
C1 C2 1.390(7)
C1 N1 1.391(7)
C1 C6 1.405(7)
N1 N2 1.109(6)
C2 C3 1.397(7)
C2 H2 0.94
C3 C4 1.431(7)
C3 C31 1.495(7)
C31 O31 1.229(6)
C31 O32 1.321(6)
O32 H32 0.83
C4 O4 1.293(6)
C4 C5 1.455(7)
C5 C6 1.357(6)
C5 C7 1.498(6)
C6 H6 0.94
C7 C8 1.506(7)
C7 H71 0.98
C7 H72 0.98
C8 C82 1.534(7)
C8 C81 1.541(7)
C8 H8 0.99
C81 H811 0.97
C81 H812 0.97
C81 H813 0.97
C82 H821 0.97
C82 H822 0.97
C82 H823 0.97

loop_
_geom_torsion_atom_site_label_1
_geom_torsion_atom_site_label_2
_geom_torsion_atom_site_label_3
_geom_torsion_atom_site_label_4
_geom_torsion
C2 C1 N1 N2 -71.6(145)
C6 C1 N1 N2 105.2(144)
N1 C1 C2 C3 175.5(5)
C6 C1 C2 C3 -1.1(8)
C1 C2 C3 C4 -0.9(7)
C1 C2 C3 C31 -178.7(5)
C2 C3 C31 O31 -5.3(7)
C4 C3 C31 O31 176.9(5)
C2 C3 C31 O32 173.2(5)
C4 C3 C31 O32 -4.6(7)
C2 C3 C4 O4 -176.0(5)
C31 C3 C4 O4 1.7(7)
C2 C3 C4 C5 3.1(7)
C31 C3 C4 C5 -179.1(5)
O4 C4 C5 C6 175.8(5)
C3 C4 C5 C6 -3.4(7)
O4 C4 C5 C7 -0.3(7)
C3 C4 C5 C7 -179.4(5)
C4 C5 C6 C1 1.5(7)
C7 C5 C6 C1 177.2(5)
C2 C1 C6 C5 0.7(8)
N1 C1 C6 C5 -175.8(5)
C6 C5 C7 C8 13.1(8)
C4 C5 C7 C8 -171.2(5)
C5 C7 C8 C82 -169.9(5)
C5 C7 C8 C81 67.2(6)
